data_1100499
loop_
_publ_author_name
'Ghassemzadeh, Mitra'
'Harms, Klaus'
'Dehnicke, Kurt'

_publ_section_title
;
 Komplexe von Halogenid-Ionen mit Diiodacetylen. Die Kristallstrukturen
 von PPh~4~[X(I-C\\tb C-I)~2~] mit X = Cl, Br, I
;
_journal_coden_ASTM CHBEAM
_journal_issue 2
_journal_name_full 'Chemische Berichte'
_journal_page_first 259
_journal_page_last 262
_journal_paper_doi 10.1002/cber.19961290224
_journal_volume 129
_journal_year 1996
_chemical_formula_sum 'C28 H20 Cl I4 P'
_space_group_IT_number 113
_symmetry_cell_setting tetragonal
_symmetry_Int_Tables_number 113
_symmetry_space_group_name_Hall 'P -4 2ab'
_symmetry_space_group_name_H-M 'P -4 21 m'
_cell_angle_alpha 90
_cell_angle_beta 90
_cell_angle_gamma 90
_cell_formula_units_Z 2
_cell_length_a 14.434(1)
_cell_length_b 14.434(1)
_cell_length_c 7.147(1)
_cod_depositor_comments
;

  Following symmetrically equivalent atoms were removed in order to
  leave only atoms from asymmetric unit:

  C3A* C 1.0137(3) 0.9011(3) 0.8502(5)
  C4A* C 1.0793(3) 0.9040(3) 0.7063(5)
  C5A* C 1.0914(3) 0.8285(3) 0.5926(5)
  C6A* C 1.0383(3) 0.7497(3) 0.6175(7)
  C7A* C 0.9721(3) 0.7472(4) 0.7570(7)
  C8A* C 0.9593(3) 0.8224(3) 0.8749(6)
  H5A* H 0.9145(3) 0.8203(3) 0.9702(6)
  H4A* H 0.9353(3) 0.6940(4) 0.7722(7)
  H3A* H 1.0471(3) 0.6979(3) 0.5396(7)
  H2A* H 1.1362(3) 0.8302(3) 0.4972(5)
  H1A* H 1.1150(3) 0.9576(3) 0.6875(5)
  C3C* C 0.9011(3) 0.9863(3) 1.1498(5)
  C4C* C 0.9040(3) 0.9207(3) 1.2937(5)
  C5C* C 0.8285(3) 0.9086(3) 1.4074(5)
  C6C* C 0.7497(3) 0.9617(3) 1.3825(7)
  C7C* C 0.7472(3) 1.0279(4) 1.2430(7)
  C8C* C 0.8224(3) 1.0407(3) 1.1251(6)
  H5C* H 0.8203(3) 1.0855(3) 1.0298(6)
  H4C* H 0.6940(3) 1.0647(4) 1.2278(7)
  H3C* H 0.6979(3) 0.9529(3) 1.4604(7)
  H2C* H 0.8302(3) 0.8638(3) 1.5028(5)
  H1C* H 0.9576(3) 0.8850(3) 1.3125(5)
  C3E* C 0.9863(3) 1.0989(3) 0.8502(5)
  C4E* C 0.9207(3) 1.0960(3) 0.7063(5)
  C5E* C 0.9086(3) 1.1715(3) 0.5926(5)
  C6E* C 0.9617(3) 1.2503(3) 0.6175(7)
  C7E* C 1.0279(3) 1.2528(4) 0.7570(7)
  C8E* C 1.0407(3) 1.1776(3) 0.8749(6)
  H5E* H 1.0855(3) 1.1797(3) 0.9702(6)
  H4E* H 1.0647(3) 1.3060(4) 0.7722(7)
  H3E* H 0.9529(3) 1.3021(3) 0.5396(7)
  H2E* H 0.8638(3) 1.1698(3) 0.4972(5)
  H1E* H 0.8850(3) 1.0424(3) 0.6875(5)

  Andrius Merkys
  2013-11-12
;
_cod_original_formula_sum 'C28 H20 Cl1 I4 P1'
_cod_database_code 1100499

loop_
_symmetry_equiv_pos_site_id
_symmetry_equiv_pos_as_xyz
1 x,y,z
2 y,-x,-z
3 1/2+x,1/2-y,-z
4 -x,-y,z
5 1/2-y,1/2-x,z
6 -y,x,-z
7 1/2-x,1/2+y,-z
8 1/2+y,1/2+x,z

loop_
_atom_site_label
_atom_site_type_symbol
_atom_site_fract_x
_atom_site_fract_y
_atom_site_fract_z
I1 I 0.85439(2) 0.64561(2) 1.23803(5)
I2 I 0.63434(2) 0.86566(2) 0.86627(5)
C1 C 0.7669(3) 0.7331(3) 1.1030(8)
C2 C 0.7183(3) 0.7817(3) 1.0164(8)
Cl1 Cl 1.00000 0.50000 1.3943(3)
P1 P 1.00000 1.00000 1.00000
C3 C 1.0989(3) 1.0137(3) 1.1498(5)
C4 C 1.0960(3) 1.0793(3) 1.2937(5)
C5 C 1.1715(3) 1.0914(3) 1.4074(5)
C6 C 1.2503(3) 1.0383(3) 1.3825(7)
C7 C 1.2528(3) 0.9721(4) 1.2430(7)
C8 C 1.1776(3) 0.9593(3) 1.1251(6)
H1 H 1.0424(3) 1.1150(3) 1.3125(5)
H2 H 1.1698(3) 1.1362(3) 1.5028(5)
H3 H 1.3021(3) 1.0471(3) 1.4604(7)
H4 H 1.3060(3) 0.9353(4) 1.2278(7)
H5 H 1.1797(3) 0.9145(3) 1.0298(6)

loop_
_atom_type_symbol
_atom_type_radius_bond
C 0.68
H 0.23
Cl 0.99
I 1.40
P 1.05
